data_7123406
loop_
_publ_author_name
'McKearney, Declan'
'Zhou, Wen'
'Zellman, Carson'
'Williams, Vance E.'
'Leznoff, Daniel B.'

_publ_section_title
;
 Facile tuning of strong near-IR absorption wavelengths in manganese(iii)
 phthalocyanines via axial ligand exchange
;
_journal_name_full 'Chemical Communications'
_journal_paper_doi 10.1039/C9CC02151E
_journal_year 2019
_chemical_formula_sum 'C28 H32 Cl0.5 Mn0.5 N4 S4'
_chemical_formula_weight 598.01
_space_group_crystal_system triclinic
_space_group_IT_number 2
_space_group_name_Hall '-P 1'
_space_group_name_H-M_alt 'P -1'
_symmetry_space_group_name_Hall '-P 1'
_symmetry_space_group_name_H-M 'P -1'
_atom_sites_solution_hydrogens geom
_audit_creation_method SHELXL-2018/3
_audit_update_record
;
2019-02-03 deposited with the CCDC.    2019-04-23 downloaded from the CCDC.
;
_cell_angle_alpha 74.248(3)
_cell_angle_beta 81.437(3)
_cell_angle_gamma 71.617(3)
_cell_formula_units_Z 4
_cell_length_a 12.1142(5)
_cell_length_b 15.6404(6)
_cell_length_c 16.6869(6)
_cell_measurement_reflns_used 9896
_cell_measurement_temperature 150(2)
_cell_measurement_theta_max 62.44
_cell_measurement_theta_min 3.07
_cell_volume 2880.7(2)
_computing_structure_refinement 'SHELXL-2018/3 (Sheldrick, 2018)'
_computing_structure_solution 'SHELXT 2014/5 (Sheldrick, 2014)'
_diffrn_ambient_temperature 150(2)
_diffrn_measured_fraction_theta_full 0.978
_diffrn_measured_fraction_theta_max 0.978
_diffrn_measurement_device_type 'Bruker APEX-II CCD'
_diffrn_measurement_method '\f and \w scans'
_diffrn_radiation_type CuK\a
_diffrn_radiation_wavelength 1.54178
_diffrn_reflns_av_R_equivalents 0.0629
_diffrn_reflns_av_unetI/netI 0.0595
_diffrn_reflns_Laue_measured_fraction_full 0.978
_diffrn_reflns_Laue_measured_fraction_max 0.978
_diffrn_reflns_limit_h_max 13
_diffrn_reflns_limit_h_min -13
_diffrn_reflns_limit_k_max 17
_diffrn_reflns_limit_k_min -17
_diffrn_reflns_limit_l_max 19
_diffrn_reflns_limit_l_min -19
_diffrn_reflns_number 28459
_diffrn_reflns_point_group_measured_fraction_full 0.978
_diffrn_reflns_point_group_measured_fraction_max 0.978
_diffrn_reflns_theta_full 62.439
_diffrn_reflns_theta_max 62.439
_diffrn_reflns_theta_min 2.758
_exptl_absorpt_coefficient_mu 5.350
_exptl_absorpt_correction_T_max 0.7522
_exptl_absorpt_correction_T_min 0.5589
_exptl_absorpt_correction_type multi-scan
_exptl_absorpt_process_details '(Sheldrich , 1996)'
_exptl_crystal_colour purple
_exptl_crystal_density_diffrn 1.379
_exptl_crystal_description block
_exptl_crystal_F_000 1252
_exptl_crystal_size_max 0.472
_exptl_crystal_size_mid 0.112
_exptl_crystal_size_min 0.018
_refine_diff_density_max 0.440
_refine_diff_density_min -0.398
_refine_diff_density_rms 0.068
_refine_ls_extinction_method none
_refine_ls_goodness_of_fit_ref 1.056
_refine_ls_hydrogen_treatment constr
_refine_ls_matrix_type full
_refine_ls_number_parameters 683
_refine_ls_number_reflns 8944
_refine_ls_number_restraints 0
_refine_ls_restrained_S_all 1.056
_refine_ls_R_factor_all 0.0762
_refine_ls_R_factor_gt 0.0466
_refine_ls_shift/su_max 0.000
_refine_ls_shift/su_mean 0.000
_refine_ls_structure_factor_coef Fsqd
_refine_ls_weighting_details 'w=1/[\s^2^(Fo^2^)+(0.0272P)^2^+4.6505P] where P=(Fo^2^+2Fc^2^)/3'
_refine_ls_weighting_scheme calc
_refine_ls_wR_factor_gt 0.0977
_refine_ls_wR_factor_ref 0.1139
_reflns_Friedel_coverage 0.000
_reflns_number_gt 6536
_reflns_number_total 8944
_reflns_threshold_expression 'I > 2\s(I)'
_cod_data_source_file c9cc02151e2.cif
_cod_data_source_block cu_SiprPcMnI_0m_a
_cod_depositor_comments
;
The following automatic conversions were performed:

'_exptl_absorpt_correction_type' value 'Multi-scan' changed to
'multi-scan' according to
/home/data/users/saulius/crontab/automatic-downloads/rss-feeds/RSC/lib/dictionaries/cif_core.dic
dictionary named 'cif_core.dic' version 2.4.2 from 2011-04-26.

Automatic conversion script
Id: cif_fix_values 4973 2017-02-22 13:04:09Z antanas 
;
_cod_original_formula_sum 'C28 H32 Cl0.50 Mn0.50 N4 S4'
_cod_database_code 7123406
_shelx_shelxl_version_number 2018/3
_shelx_space_group_comment
;
The symmetry employed for this shelxl refinement is uniquely defined
by the following loop, which should always be used as a source of
symmetry information in preference to the above space-group names.
They are only intended as comments.
;

loop_
_space_group_symop_operation_xyz
'x, y, z'
'-x, -y, -z'

loop_
_atom_site_label
_atom_site_type_symbol
_atom_site_fract_x
_atom_site_fract_y
_atom_site_fract_z
_atom_site_U_iso_or_equiv
_atom_site_adp_type
_atom_site_occupancy
_atom_site_site_symmetry_order
_atom_site_calc_flag
_atom_site_refinement_flags_posn
_atom_site_refinement_flags_adp
Mn1 Mn 0.33851(5) 0.58527(4) 0.28774(4) 0.02576(16) Uani 1 1 d . .
Cl1 Cl 0.24288(9) 0.49321(7) 0.24526(5) 0.0337(2) Uani 1 1 d . .
S1 S 0.26600(9) 0.40162(7) 0.66865(6) 0.0348(2) Uani 1 1 d . .
S2 S -0.13606(9) 0.72300(7) 0.46811(6) 0.0348(2) Uani 1 1 d . .
S3 S -0.14147(9) 0.90723(7) 0.30773(6) 0.0375(3) Uani 1 1 d . .
S4 S 0.26199(11) 0.95274(7) 0.02109(7) 0.0504(3) Uani 1 1 d . .
S5 S 0.42567(10) 0.79579(7) -0.08103(6) 0.0396(3) Uani 1 1 d . .
S6 S 0.74341(10) 0.38726(7) 0.07472(6) 0.0375(3) Uani 1 1 d . .
S7 S 0.84261(9) 0.35089(7) 0.26247(6) 0.0370(3) Uani 1 1 d . .
S8 S 0.54829(9) 0.29601(6) 0.61462(6) 0.0307(2) Uani 1 1 d . .
N1 N 0.2496(3) 0.5844(2) 0.39494(17) 0.0237(7) Uani 1 1 d . .
N2 N 0.0787(3) 0.7143(2) 0.35039(18) 0.0265(7) Uani 1 1 d . .
N3 N 0.2329(3) 0.7079(2) 0.23976(18) 0.0272(7) Uani 1 1 d . .
N4 N 0.3332(3) 0.7476(2) 0.10397(19) 0.0302(8) Uani 1 1 d . .
N5 N 0.4430(3) 0.6014(2) 0.18662(18) 0.0259(7) Uani 1 1 d . .
N6 N 0.6004(3) 0.4609(2) 0.22444(18) 0.0272(7) Uani 1 1 d . .
N7 N 0.4644(3) 0.4826(2) 0.34447(18) 0.0259(7) Uani 1 1 d . .
N8 N 0.3784(3) 0.4541(2) 0.48597(18) 0.0265(7) Uani 1 1 d . .
C1 C 0.2762(3) 0.5188(2) 0.4690(2) 0.0262(8) Uani 1 1 d . .
C2 C 0.1738(3) 0.5275(2) 0.5272(2) 0.0272(8) Uani 1 1 d . .
C3 C 0.1518(3) 0.4784(3) 0.6086(2) 0.0279(8) Uani 1 1 d . .
C4 C 0.0345(4) 0.4987(3) 0.6389(2) 0.0333(9) Uani 1 1 d . .
H4 H 0.013841 0.462118 0.691083 0.040 Uiso 1 1 calc R U
C5 C -0.0516(4) 0.5691(3) 0.5964(2) 0.0338(9) Uani 1 1 d . .
H5 H -0.129457 0.579534 0.620457 0.041 Uiso 1 1 calc R U
C6 C -0.0301(3) 0.6259(3) 0.5196(2) 0.0290(9) Uani 1 1 d . .
C7 C 0.0836(3) 0.6015(3) 0.4841(2) 0.0263(8) Uani 1 1 d . .
C8 C 0.1353(3) 0.6376(3) 0.4040(2) 0.0260(8) Uani 1 1 d . .
C9 C 0.1260(3) 0.7492(3) 0.2769(2) 0.0288(9) Uani 1 1 d . .
C10 C 0.0748(3) 0.8413(3) 0.2228(2) 0.0285(9) Uani 1 1 d . .
C11 C -0.0294(4) 0.9111(3) 0.2268(2) 0.0333(9) Uani 1 1 d . .
C12 C -0.0461(4) 0.9912(3) 0.1617(3) 0.0423(11) Uani 1 1 d . .
H12 H -0.118602 1.038161 0.160615 0.051 Uiso 1 1 calc R U
C13 C 0.0399(4) 1.0043(3) 0.0986(3) 0.0469(12) Uani 1 1 d . .
H13 H 0.025915 1.060971 0.057079 0.056 Uiso 1 1 calc R U
C14 C 0.1461(4) 0.9363(3) 0.0947(3) 0.0392(11) Uani 1 1 d . .
C15 C 0.1586(4) 0.8525(3) 0.1547(2) 0.0310(9) Uani 1 1 d . .
C16 C 0.2509(3) 0.7663(3) 0.1644(2) 0.0292(9) Uani 1 1 d . .
C17 C 0.4169(3) 0.6683(3) 0.1130(2) 0.0277(9) Uani 1 1 d . .
C18 C 0.4972(3) 0.6381(3) 0.0453(2) 0.0281(9) Uani 1 1 d . .
C19 C 0.5065(4) 0.6808(3) -0.0408(2) 0.0355(10) Uani 1 1 d . .
C20 C 0.5871(4) 0.6263(3) -0.0888(3) 0.0430(11) Uani 1 1 d . .
H20 H 0.594760 0.650433 -0.147397 0.052 Uiso 1 1 calc R U
C21 C 0.6570(4) 0.5379(3) -0.0543(3) 0.0416(11) Uani 1 1 d . .
H21 H 0.709145 0.503638 -0.090671 0.050 Uiso 1 1 calc R U
C22 C 0.6540(4) 0.4972(3) 0.0311(2) 0.0332(9) Uani 1 1 d . .
C23 C 0.5691(3) 0.5499(3) 0.0801(2) 0.0285(9) Uani 1 1 d . .
C24 C 0.5380(3) 0.5307(2) 0.1694(2) 0.0268(8) Uani 1 1 d . .
C25 C 0.5703(3) 0.4454(3) 0.3060(2) 0.0280(9) Uani 1 1 d . .
C26 C 0.6467(3) 0.3782(2) 0.3676(2) 0.0269(8) Uani 1 1 d . .
C27 C 0.7644(3) 0.3296(2) 0.3596(2) 0.0260(8) Uani 1 1 d . .
C28 C 0.8127(4) 0.2694(3) 0.4330(2) 0.0313(9) Uani 1 1 d . .
H28 H 0.892770 0.234935 0.431202 0.038 Uiso 1 1 calc R U
C29 C 0.7463(3) 0.2592(3) 0.5081(2) 0.0295(9) Uani 1 1 d . .
H29 H 0.782362 0.216247 0.555701 0.035 Uiso 1 1 calc R U
C30 C 0.6299(3) 0.3084(2) 0.5174(2) 0.0261(8) Uani 1 1 d . .
C31 C 0.5803(3) 0.3713(3) 0.4449(2) 0.0254(8) Uani 1 1 d . .
C32 C 0.4660(3) 0.4399(2) 0.4285(2) 0.0245(8) Uani 1 1 d . .
C33 C 0.1893(4) 0.3678(3) 0.7700(2) 0.0378(10) Uani 1 1 d . .
H33 H 0.119822 0.421312 0.776832 0.045 Uiso 1 1 calc R U
C34 C 0.1460(4) 0.2858(3) 0.7728(3) 0.0456(11) Uani 1 1 d . .
H34A H 0.094297 0.302178 0.727682 0.068 Uiso 1 1 calc R U
H34B H 0.103223 0.269799 0.826669 0.068 Uiso 1 1 calc R U
H34C H 0.212726 0.232518 0.765885 0.068 Uiso 1 1 calc R U
C35 C 0.2694(5) 0.3500(4) 0.8380(3) 0.0483(12) Uani 1 1 d . .
H35A H 0.343476 0.304457 0.827462 0.072 Uiso 1 1 calc R U
H35B H 0.232722 0.325830 0.892219 0.072 Uiso 1 1 calc R U
H35C H 0.283967 0.408093 0.838182 0.072 Uiso 1 1 calc R U
C36 C -0.2687(4) 0.7250(3) 0.5369(3) 0.0377(10) Uani 1 1 d . .
H36 H -0.277912 0.661121 0.555180 0.045 Uiso 1 1 calc R U
C37 C -0.3673(4) 0.7882(3) 0.4833(3) 0.0481(12) Uani 1 1 d . .
H37A H -0.359301 0.851176 0.466077 0.072 Uiso 1 1 calc R U
H37B H -0.442133 0.789143 0.515464 0.072 Uiso 1 1 calc R U
H37C H -0.364287 0.765120 0.433760 0.072 Uiso 1 1 calc R U
C38 C -0.2689(4) 0.7603(3) 0.6141(3) 0.0455(11) Uani 1 1 d . .
H38A H -0.260663 0.823251 0.596491 0.068 Uiso 1 1 calc R U
H38B H -0.203661 0.719140 0.647203 0.068 Uiso 1 1 calc R U
H38C H -0.342467 0.761229 0.647950 0.068 Uiso 1 1 calc R U
C39 C -0.1184(4) 0.9884(3) 0.3604(3) 0.0435(11) Uani 1 1 d . .
H39 H -0.120217 1.048105 0.318308 0.052 Uiso 1 1 calc R U
C40 C -0.0013(5) 0.9506(4) 0.3980(3) 0.0567(13) Uani 1 1 d . .
H40A H 0.060955 0.940537 0.353795 0.085 Uiso 1 1 calc R U
H40B H 0.002183 0.891591 0.438871 0.085 Uiso 1 1 calc R U
H40C H 0.008821 0.995124 0.425771 0.085 Uiso 1 1 calc R U
C41 C -0.2205(5) 1.0068(4) 0.4253(3) 0.0635(15) Uani 1 1 d . .
H41A H -0.216023 1.055486 0.450228 0.095 Uiso 1 1 calc R U
H41B H -0.216871 0.949763 0.468978 0.095 Uiso 1 1 calc R U
H41C H -0.294026 1.026886 0.398398 0.095 Uiso 1 1 calc R U
C42 C 0.2413(5) 1.0767(3) -0.0045(4) 0.0700(18) Uani 1 1 d . .
H42 H 0.164264 1.109922 -0.028938 0.084 Uiso 1 1 calc R U
C43 C 0.3396(6) 1.0912(4) -0.0715(5) 0.102(3) Uani 1 1 d . .
H43A H 0.327859 1.074598 -0.121498 0.153 Uiso 1 1 calc R U
H43B H 0.414795 1.051720 -0.050103 0.153 Uiso 1 1 calc R U
H43C H 0.338893 1.156360 -0.085554 0.153 Uiso 1 1 calc R U
C44 C 0.2480(7) 1.1132(5) 0.0702(5) 0.094(2) Uani 1 1 d . .
H44A H 0.325625 1.084147 0.091488 0.141 Uiso 1 1 calc R U
H44B H 0.188972 1.098151 0.114111 0.141 Uiso 1 1 calc R U
H44C H 0.233585 1.180626 0.052810 0.141 Uiso 1 1 calc R U
C45 C 0.4714(4) 0.8170(3) -0.1930(2) 0.0421(11) Uani 1 1 d . .
H45 H 0.557219 0.787332 -0.200133 0.050 Uiso 1 1 calc R U
C46 C 0.4460(5) 0.9216(3) -0.2248(3) 0.0535(13) Uani 1 1 d . .
H46A H 0.470028 0.936635 -0.284405 0.080 Uiso 1 1 calc R U
H46B H 0.489484 0.944317 -0.194131 0.080 Uiso 1 1 calc R U
H46C H 0.362331 0.951307 -0.216196 0.080 Uiso 1 1 calc R U
C47 C 0.4082(5) 0.7773(4) -0.2396(3) 0.0539(13) Uani 1 1 d . .
H47A H 0.324242 0.807989 -0.234859 0.081 Uiso 1 1 calc R U
H47B H 0.423180 0.710515 -0.215318 0.081 Uiso 1 1 calc R U
H47C H 0.436582 0.787808 -0.298528 0.081 Uiso 1 1 calc R U
C48 C 0.8393(4) 0.3536(3) -0.0140(3) 0.0374(10) Uani 1 1 d . .
H48 H 0.791264 0.366239 -0.061969 0.045 Uiso 1 1 calc R U
C49 C 0.9308(4) 0.4052(3) -0.0410(3) 0.0520(13) Uani 1 1 d . .
H49A H 0.975953 0.388591 -0.091152 0.078 Uiso 1 1 calc R U
H49B H 0.983047 0.388238 0.003943 0.078 Uiso 1 1 calc R U
H49C H 0.892437 0.472229 -0.053167 0.078 Uiso 1 1 calc R U
C50 C 0.8951(4) 0.2495(3) 0.0147(3) 0.0477(12) Uani 1 1 d . .
H50A H 0.947647 0.227027 -0.030585 0.072 Uiso 1 1 calc R U
H50B H 0.834072 0.217947 0.029794 0.072 Uiso 1 1 calc R U
H50C H 0.939365 0.236547 0.063375 0.072 Uiso 1 1 calc R U
C51 C 0.9938(4) 0.2877(3) 0.2820(3) 0.0359(10) Uani 1 1 d . .
H51 H 1.012577 0.295942 0.335266 0.043 Uiso 1 1 calc R U
C52 C 1.0650(4) 0.3334(4) 0.2085(3) 0.0488(12) Uani 1 1 d . .
H52A H 1.038789 0.332884 0.155850 0.073 Uiso 1 1 calc R U
H52B H 1.147803 0.298893 0.212039 0.073 Uiso 1 1 calc R U
H52C H 1.053783 0.397622 0.210612 0.073 Uiso 1 1 calc R U
C53 C 1.0210(4) 0.1847(3) 0.2863(3) 0.0524(13) Uani 1 1 d . .
H53A H 1.005457 0.176709 0.233227 0.079 Uiso 1 1 calc R U
H53B H 0.971784 0.157372 0.331593 0.079 Uiso 1 1 calc R U
H53C H 1.103256 0.153731 0.296909 0.079 Uiso 1 1 calc R U
C54 C 0.6238(4) 0.1793(3) 0.6740(2) 0.0342(9) Uani 1 1 d . .
H54 H 0.704324 0.177198 0.683472 0.041 Uiso 1 1 calc R U
C55 C 0.6303(4) 0.1025(3) 0.6318(3) 0.0431(11) Uani 1 1 d . .
H55A H 0.668393 0.115218 0.575539 0.065 Uiso 1 1 calc R U
H55B H 0.551308 0.100327 0.628038 0.065 Uiso 1 1 calc R U
H55C H 0.675334 0.042795 0.664579 0.065 Uiso 1 1 calc R U
C56 C 0.5518(4) 0.1677(3) 0.7573(3) 0.0427(11) Uani 1 1 d . .
H56A H 0.474538 0.165847 0.748423 0.064 Uiso 1 1 calc R U
H56B H 0.543480 0.220027 0.781605 0.064 Uiso 1 1 calc R U
H56C H 0.591259 0.109658 0.795504 0.064 Uiso 1 1 calc R U

loop_
_atom_site_aniso_label
_atom_site_aniso_U_11
_atom_site_aniso_U_22
_atom_site_aniso_U_33
_atom_site_aniso_U_23
_atom_site_aniso_U_13
_atom_site_aniso_U_12
Mn1 0.0242(3) 0.0222(3) 0.0231(3) 0.0015(2) 0.0016(2) -0.0032(2)
Cl1 0.0374(6) 0.0416(5) 0.0265(5) -0.0081(4) 0.0071(4) -0.0216(4)
S1 0.0317(6) 0.0355(5) 0.0286(5) 0.0044(4) 0.0002(4) -0.0092(4)
S2 0.0273(5) 0.0326(5) 0.0362(5) -0.0030(4) 0.0025(4) -0.0037(4)
S3 0.0319(6) 0.0309(5) 0.0412(6) -0.0058(4) 0.0038(4) -0.0026(4)
S4 0.0543(8) 0.0282(6) 0.0435(6) 0.0060(5) 0.0152(5) 0.0021(5)
S5 0.0452(7) 0.0271(5) 0.0301(5) 0.0035(4) 0.0034(4) 0.0009(5)
S6 0.0397(6) 0.0295(5) 0.0286(5) -0.0013(4) 0.0029(4) 0.0030(4)
S7 0.0274(5) 0.0427(6) 0.0306(5) -0.0012(4) 0.0011(4) -0.0035(4)
S8 0.0313(5) 0.0263(5) 0.0277(5) 0.0017(4) 0.0000(4) -0.0067(4)
N1 0.0226(17) 0.0218(15) 0.0228(15) -0.0008(12) -0.0018(13) -0.0046(13)
N2 0.0279(18) 0.0224(16) 0.0250(16) -0.0018(13) -0.0019(13) -0.0049(14)
N3 0.0267(18) 0.0266(16) 0.0235(16) -0.0011(13) -0.0008(13) -0.0058(14)
N4 0.0310(19) 0.0234(17) 0.0263(16) 0.0014(13) 0.0015(14) -0.0022(14)
N5 0.0267(18) 0.0191(15) 0.0260(16) 0.0019(12) -0.0004(13) -0.0052(13)
N6 0.0295(18) 0.0199(16) 0.0270(17) -0.0009(13) 0.0013(14) -0.0055(14)
N7 0.0264(18) 0.0233(16) 0.0242(15) -0.0004(13) 0.0012(13) -0.0076(13)
N8 0.0287(19) 0.0249(16) 0.0260(16) -0.0037(13) -0.0007(14) -0.0103(14)
C1 0.029(2) 0.0211(19) 0.0266(19) -0.0041(15) 0.0003(16) -0.0070(16)
C2 0.031(2) 0.0225(19) 0.0267(19) -0.0049(15) 0.0036(16) -0.0094(17)
C3 0.030(2) 0.028(2) 0.0263(19) -0.0053(16) -0.0017(16) -0.0104(17)
C4 0.032(2) 0.035(2) 0.028(2) -0.0029(17) 0.0064(17) -0.0107(19)
C5 0.026(2) 0.037(2) 0.034(2) -0.0064(18) 0.0051(18) -0.0092(19)
C6 0.026(2) 0.028(2) 0.031(2) -0.0046(16) -0.0001(17) -0.0072(17)
C7 0.031(2) 0.0226(19) 0.0263(19) -0.0046(15) -0.0004(16) -0.0115(17)
C8 0.027(2) 0.0247(19) 0.0273(19) -0.0044(16) -0.0010(16) -0.0103(16)
C9 0.029(2) 0.0233(19) 0.032(2) -0.0065(16) -0.0003(17) -0.0058(17)
C10 0.029(2) 0.0223(19) 0.028(2) -0.0026(16) -0.0020(16) -0.0026(17)
C11 0.034(2) 0.028(2) 0.032(2) -0.0023(17) -0.0012(18) -0.0050(18)
C12 0.035(3) 0.033(2) 0.042(2) -0.0023(19) -0.001(2) 0.0070(19)
C13 0.054(3) 0.026(2) 0.039(2) 0.0042(18) 0.004(2) 0.005(2)
C14 0.043(3) 0.025(2) 0.036(2) -0.0001(17) 0.0040(19) -0.0002(19)
C15 0.032(2) 0.025(2) 0.030(2) -0.0030(16) -0.0005(17) -0.0033(17)
C16 0.029(2) 0.028(2) 0.0253(19) -0.0009(16) -0.0009(17) -0.0068(17)
C17 0.029(2) 0.0229(19) 0.0262(19) -0.0002(15) -0.0006(16) -0.0059(17)
C18 0.028(2) 0.026(2) 0.0251(19) -0.0025(15) 0.0024(16) -0.0048(17)
C19 0.038(3) 0.030(2) 0.029(2) -0.0021(17) 0.0021(18) -0.0032(18)
C20 0.049(3) 0.034(2) 0.026(2) 0.0037(18) 0.0032(19) 0.002(2)
C21 0.048(3) 0.031(2) 0.030(2) -0.0058(18) 0.0068(19) 0.004(2)
C22 0.035(2) 0.029(2) 0.027(2) -0.0026(16) 0.0019(17) -0.0021(18)
C23 0.031(2) 0.0237(19) 0.0271(19) -0.0015(15) -0.0012(16) -0.0066(17)
C24 0.028(2) 0.0209(19) 0.0280(19) -0.0012(15) 0.0005(16) -0.0071(16)
C25 0.029(2) 0.0237(19) 0.026(2) 0.0005(15) -0.0006(16) -0.0072(17)
C26 0.031(2) 0.0184(18) 0.029(2) -0.0025(15) -0.0006(16) -0.0076(16)
C27 0.026(2) 0.0212(19) 0.0292(19) -0.0021(15) -0.0017(16) -0.0079(16)
C28 0.032(2) 0.025(2) 0.034(2) -0.0033(16) -0.0006(17) -0.0069(17)
C29 0.031(2) 0.0227(19) 0.031(2) 0.0007(16) -0.0079(17) -0.0059(17)
C30 0.027(2) 0.0195(18) 0.0292(19) 0.0016(15) -0.0041(16) -0.0083(16)
C31 0.026(2) 0.0232(19) 0.0272(19) -0.0034(15) -0.0023(16) -0.0090(16)
C32 0.028(2) 0.0175(18) 0.0266(19) -0.0013(15) -0.0022(16) -0.0073(16)
C33 0.041(3) 0.041(2) 0.030(2) -0.0004(18) 0.0011(18) -0.019(2)
C34 0.052(3) 0.046(3) 0.041(2) -0.005(2) 0.001(2) -0.024(2)
C35 0.058(3) 0.052(3) 0.037(2) 0.003(2) -0.008(2) -0.029(3)
C36 0.028(2) 0.037(2) 0.046(2) -0.0097(19) 0.0012(19) -0.0086(19)
C37 0.032(3) 0.056(3) 0.057(3) -0.017(2) -0.007(2) -0.007(2)
C38 0.036(3) 0.053(3) 0.045(3) -0.016(2) 0.003(2) -0.008(2)
C39 0.047(3) 0.036(2) 0.042(2) -0.0075(19) 0.003(2) -0.008(2)
C40 0.064(4) 0.054(3) 0.050(3) -0.010(2) -0.015(3) -0.011(3)
C41 0.070(4) 0.055(3) 0.058(3) -0.021(3) 0.013(3) -0.008(3)
C42 0.070(4) 0.028(3) 0.076(4) 0.015(3) 0.022(3) 0.000(2)
C43 0.093(5) 0.047(3) 0.115(5) 0.023(3) 0.048(4) -0.009(3)
C44 0.102(6) 0.058(4) 0.121(6) -0.028(4) 0.029(5) -0.033(4)
C45 0.045(3) 0.036(2) 0.030(2) 0.0080(18) 0.0011(19) -0.005(2)
C46 0.061(3) 0.039(3) 0.045(3) 0.012(2) -0.002(2) -0.012(2)
C47 0.068(4) 0.049(3) 0.037(2) -0.002(2) -0.001(2) -0.016(3)
C48 0.037(2) 0.035(2) 0.031(2) -0.0080(17) 0.0027(18) 0.0001(19)
C49 0.046(3) 0.047(3) 0.049(3) -0.007(2) 0.010(2) -0.005(2)
C50 0.047(3) 0.038(2) 0.044(3) -0.009(2) -0.001(2) 0.006(2)
C51 0.029(2) 0.039(2) 0.037(2) -0.0064(18) -0.0026(18) -0.0076(19)
C52 0.036(3) 0.060(3) 0.047(3) -0.009(2) 0.002(2) -0.016(2)
C53 0.046(3) 0.040(3) 0.063(3) -0.015(2) 0.000(2) 0.000(2)
C54 0.042(3) 0.026(2) 0.030(2) 0.0027(16) -0.0040(18) -0.0099(18)
C55 0.051(3) 0.028(2) 0.043(2) 0.0016(19) -0.002(2) -0.011(2)
C56 0.049(3) 0.034(2) 0.037(2) 0.0053(19) -0.003(2) -0.013(2)

loop_
_atom_type_symbol
_atom_type_description
_atom_type_scat_dispersion_real
_atom_type_scat_dispersion_imag
_atom_type_scat_source
C C 0.0181 0.0091 'International Tables Vol C Tables 4.2.6.8 and 6.1.1.4'
H H 0.0000 0.0000 'International Tables Vol C Tables 4.2.6.8 and 6.1.1.4'
Mn Mn -0.5299 2.8052 'International Tables Vol C Tables 4.2.6.8 and 6.1.1.4'
N N 0.0311 0.0180 'International Tables Vol C Tables 4.2.6.8 and 6.1.1.4'
S S 0.3331 0.5567 'International Tables Vol C Tables 4.2.6.8 and 6.1.1.4'
Cl Cl 0.3639 0.7018 'International Tables Vol C Tables 4.2.6.8 and 6.1.1.4'

loop_
_geom_angle_atom_site_label_1
_geom_angle_atom_site_label_2
_geom_angle_atom_site_label_3
_geom_angle
N1 Mn1 N5 168.62(13)
N1 Mn1 N7 88.75(12)
N5 Mn1 N7 89.96(12)
N1 Mn1 N3 90.08(12)
N5 Mn1 N3 88.25(12)
N7 Mn1 N3 165.00(14)
N1 Mn1 Cl1 94.88(10)
N5 Mn1 Cl1 96.49(10)
N7 Mn1 Cl1 97.53(10)
N3 Mn1 Cl1 97.48(10)
C3 S1 C33 102.22(19)
C6 S2 C36 104.29(19)
C11 S3 C39 99.1(2)
C14 S4 C42 104.4(2)
C19 S5 C45 103.7(2)
C22 S6 C48 103.61(19)
C27 S7 C51 105.34(18)
C30 S8 C54 104.04(18)
C1 N1 C8 108.1(3)
C1 N1 Mn1 126.8(2)
C8 N1 Mn1 123.5(2)
C9 N2 C8 123.4(3)
C16 N3 C9 108.5(3)
C16 N3 Mn1 126.4(3)
C9 N3 Mn1 125.2(2)
C17 N4 C16 122.2(3)
C24 N5 C17 107.9(3)
C24 N5 Mn1 122.6(2)
C17 N5 Mn1 126.5(3)
C24 N6 C25 122.5(3)
C25 N7 C32 108.4(3)
C25 N7 Mn1 124.3(2)
C32 N7 Mn1 127.2(2)
C32 N8 C1 122.5(3)
N8 C1 N1 126.8(3)
N8 C1 C2 123.7(3)
N1 C1 C2 109.5(3)
C3 C2 C7 120.8(3)
C3 C2 C1 133.2(4)
C7 C2 C1 105.9(3)
C2 C3 C4 115.4(3)
C2 C3 S1 121.2(3)
C4 C3 S1 123.3(3)
C5 C4 C3 122.7(4)
C5 C4 H4 118.7
C3 C4 H4 118.7
C4 C5 C6 122.8(4)
C4 C5 H5 118.6
C6 C5 H5 118.6
C5 C6 C7 115.7(4)
C5 C6 S2 123.8(3)
C7 C6 S2 120.5(3)
C6 C7 C2 121.8(3)
C6 C7 C8 131.6(3)
C2 C7 C8 106.6(3)
N2 C8 N1 127.5(3)
N2 C8 C7 122.7(3)
N1 C8 C7 109.7(3)
N2 C9 N3 126.3(3)
N2 C9 C10 124.8(3)
N3 C9 C10 108.9(3)
C11 C10 C15 120.3(3)
C11 C10 C9 134.2(4)
C15 C10 C9 105.5(3)
C10 C11 C12 117.0(4)
C10 C11 S3 125.4(3)
C12 C11 S3 117.6(3)
C13 C12 C11 122.1(4)
C13 C12 H12 118.9
C11 C12 H12 118.9
C12 C13 C14 121.7(4)
C12 C13 H13 119.2
C14 C13 H13 119.2
C13 C14 C15 116.3(4)
C13 C14 S4 123.5(3)
C15 C14 S4 120.2(3)
C14 C15 C10 121.9(4)
C14 C15 C16 130.9(4)
C10 C15 C16 107.1(3)
N4 C16 N3 127.6(4)
N4 C16 C15 122.5(3)
N3 C16 C15 109.6(3)
N4 C17 N5 126.3(3)
N4 C17 C18 124.3(3)
N5 C17 C18 109.4(3)
C23 C18 C19 122.2(4)
C23 C18 C17 106.4(3)
C19 C18 C17 131.3(4)
C20 C19 C18 115.1(4)
C20 C19 S5 123.6(3)
C18 C19 S5 121.3(3)
C21 C20 C19 122.6(4)
C21 C20 H20 118.7
C19 C20 H20 118.7
C20 C21 C22 123.0(4)
C20 C21 H21 118.5
C22 C21 H21 118.5
C21 C22 C23 115.0(4)
C21 C22 S6 123.1(3)
C23 C22 S6 121.8(3)
C18 C23 C22 122.0(3)
C18 C23 C24 106.8(3)
C22 C23 C24 131.2(3)
N6 C24 N5 126.6(3)
N6 C24 C23 123.8(3)
N5 C24 C23 109.2(3)
N6 C25 N7 127.4(3)
N6 C25 C26 122.7(3)
N7 C25 C26 109.8(3)
C27 C26 C31 122.8(3)
C27 C26 C25 130.5(3)
C31 C26 C25 106.6(3)
C26 C27 C28 115.8(3)
C26 C27 S7 119.2(3)
C28 C27 S7 124.9(3)
C29 C28 C27 121.5(4)
C29 C28 H28 119.3
C27 C28 H28 119.3
C28 C29 C30 123.4(3)
C28 C29 H29 118.3
C30 C29 H29 118.3
C29 C30 C31 116.1(3)
C29 C30 S8 122.4(3)
C31 C30 S8 121.4(3)
C30 C31 C26 120.2(3)
C30 C31 C32 133.7(3)
C26 C31 C32 106.0(3)
N8 C32 N7 126.6(3)
N8 C32 C31 124.3(3)
N7 C32 C31 109.0(3)
C35 C33 C34 113.7(4)
C35 C33 S1 108.5(3)
C34 C33 S1 110.5(3)
C35 C33 H33 108.0
C34 C33 H33 108.0
S1 C33 H33 108.0
C33 C34 H34A 109.5
C33 C34 H34B 109.5
H34A C34 H34B 109.5
C33 C34 H34C 109.5
H34A C34 H34C 109.5
H34B C34 H34C 109.5
C33 C35 H35A 109.5
C33 C35 H35B 109.5
H35A C35 H35B 109.5
C33 C35 H35C 109.5
H35A C35 H35C 109.5
H35B C35 H35C 109.5
C37 C36 C38 110.9(4)
C37 C36 S2 105.1(3)
C38 C36 S2 113.0(3)
C37 C36 H36 109.2
C38 C36 H36 109.2
S2 C36 H36 109.2
C36 C37 H37A 109.5
C36 C37 H37B 109.5
H37A C37 H37B 109.5
C36 C37 H37C 109.5
H37A C37 H37C 109.5
H37B C37 H37C 109.5
C36 C38 H38A 109.5
C36 C38 H38B 109.5
H38A C38 H38B 109.5
C36 C38 H38C 109.5
H38A C38 H38C 109.5
H38B C38 H38C 109.5
C40 C39 C41 112.8(4)
C40 C39 S3 111.1(3)
C41 C39 S3 107.1(4)
C40 C39 H39 108.6
C41 C39 H39 108.6
S3 C39 H39 108.6
C39 C40 H40A 109.5
C39 C40 H40B 109.5
H40A C40 H40B 109.5
C39 C40 H40C 109.5
H40A C40 H40C 109.5
H40B C40 H40C 109.5
C39 C41 H41A 109.5
C39 C41 H41B 109.5
H41A C41 H41B 109.5
C39 C41 H41C 109.5
H41A C41 H41C 109.5
H41B C41 H41C 109.5
C44 C42 C43 111.0(6)
C44 C42 S4 113.3(4)
C43 C42 S4 104.1(4)
C44 C42 H42 109.4
C43 C42 H42 109.4
S4 C42 H42 109.4
C42 C43 H43A 109.5
C42 C43 H43B 109.5
H43A C43 H43B 109.5
C42 C43 H43C 109.5
H43A C43 H43C 109.5
H43B C43 H43C 109.5
C42 C44 H44A 109.5
C42 C44 H44B 109.5
H44A C44 H44B 109.5
C42 C44 H44C 109.5
H44A C44 H44C 109.5
H44B C44 H44C 109.5
C47 C45 C46 111.9(4)
C47 C45 S5 111.6(3)
C46 C45 S5 106.2(3)
C47 C45 H45 109.0
C46 C45 H45 109.0
S5 C45 H45 109.0
C45 C46 H46A 109.5
C45 C46 H46B 109.5
H46A C46 H46B 109.5
C45 C46 H46C 109.5
H46A C46 H46C 109.5
H46B C46 H46C 109.5
C45 C47 H47A 109.5
C45 C47 H47B 109.5
H47A C47 H47B 109.5
C45 C47 H47C 109.5
H47A C47 H47C 109.5
H47B C47 H47C 109.5
C49 C48 C50 111.4(4)
C49 C48 S6 112.5(3)
C50 C48 S6 105.5(3)
C49 C48 H48 109.1
C50 C48 H48 109.1
S6 C48 H48 109.1
C48 C49 H49A 109.5
C48 C49 H49B 109.5
H49A C49 H49B 109.5
C48 C49 H49C 109.5
H49A C49 H49C 109.5
H49B C49 H49C 109.5
C48 C50 H50A 109.5
C48 C50 H50B 109.5
H50A C50 H50B 109.5
C48 C50 H50C 109.5
H50A C50 H50C 109.5
H50B C50 H50C 109.5
C53 C51 C52 110.6(4)
C53 C51 S7 112.5(3)
C52 C51 S7 104.9(3)
C53 C51 H51 109.6
C52 C51 H51 109.6
S7 C51 H51 109.6
C51 C52 H52A 109.5
C51 C52 H52B 109.5
H52A C52 H52B 109.5
C51 C52 H52C 109.5
H52A C52 H52C 109.5
H52B C52 H52C 109.5
C51 C53 H53A 109.5
C51 C53 H53B 109.5
H53A C53 H53B 109.5
C51 C53 H53C 109.5
H53A C53 H53C 109.5
H53B C53 H53C 109.5
C56 C54 C55 110.5(3)
C56 C54 S8 104.1(3)
C55 C54 S8 113.4(3)
C56 C54 H54 109.6
C55 C54 H54 109.6
S8 C54 H54 109.6
C54 C55 H55A 109.5
C54 C55 H55B 109.5
H55A C55 H55B 109.5
C54 C55 H55C 109.5
H55A C55 H55C 109.5
H55B C55 H55C 109.5
C54 C56 H56A 109.5
C54 C56 H56B 109.5
H56A C56 H56B 109.5
C54 C56 H56C 109.5
H56A C56 H56C 109.5
H56B C56 H56C 109.5

loop_
_geom_bond_atom_site_label_1
_geom_bond_atom_site_label_2
_geom_bond_distance
Mn1 N1 1.945(3)
Mn1 N5 1.961(3)
Mn1 N7 1.965(3)
Mn1 N3 1.969(3)
Mn1 Cl1 2.4018(12)
S1 C3 1.753(4)
S1 C33 1.834(4)
S2 C6 1.756(4)
S2 C36 1.828(4)
S3 C11 1.770(4)
S3 C39 1.835(5)
S4 C14 1.757(4)
S4 C42 1.812(5)
S5 C19 1.754(4)
S5 C45 1.838(4)
S6 C22 1.744(4)
S6 C48 1.828(4)
S7 C27 1.756(4)
S7 C51 1.816(4)
S8 C30 1.766(4)
S8 C54 1.840(4)
N1 C1 1.380(5)
N1 C8 1.382(5)
N2 C9 1.325(5)
N2 C8 1.338(5)
N3 C16 1.373(5)
N3 C9 1.389(5)
N4 C17 1.319(5)
N4 C16 1.331(5)
N5 C24 1.380(5)
N5 C17 1.383(5)
N6 C24 1.322(5)
N6 C25 1.331(5)
N7 C25 1.373(5)
N7 C32 1.381(5)
N8 C32 1.326(5)
N8 C1 1.340(5)
C1 C2 1.452(5)
C2 C3 1.400(5)
C2 C7 1.426(5)
C3 C4 1.402(6)
C4 C5 1.370(6)
C4 H4 0.9500
C5 C6 1.388(5)
C5 H5 0.9500
C6 C7 1.394(5)
C7 C8 1.437(5)
C9 C10 1.473(5)
C10 C11 1.392(6)
C10 C15 1.419(5)
C11 C12 1.399(6)
C12 C13 1.387(6)
C12 H12 0.9500
C13 C14 1.392(6)
C13 H13 0.9500
C14 C15 1.397(5)
C15 C16 1.443(5)
C17 C18 1.454(5)
C18 C23 1.399(5)
C18 C19 1.414(5)
C19 C20 1.391(6)
C20 C21 1.391(6)
C20 H20 0.9500
C21 C22 1.395(5)
C21 H21 0.9500
C22 C23 1.410(6)
C23 C24 1.453(5)
C25 C26 1.449(5)
C26 C27 1.395(5)
C26 C31 1.412(5)
C27 C28 1.404(5)
C28 C29 1.383(5)
C28 H28 0.9500
C29 C30 1.385(5)
C29 H29 0.9500
C30 C31 1.412(5)
C31 C32 1.469(5)
C33 C35 1.514(6)
C33 C34 1.518(6)
C33 H33 1.0000
C34 H34A 0.9800
C34 H34B 0.9800
C34 H34C 0.9800
C35 H35A 0.9800
C35 H35B 0.9800
C35 H35C 0.9800
C36 C37 1.516(6)
C36 C38 1.532(6)
C36 H36 1.0000
C37 H37A 0.9800
C37 H37B 0.9800
C37 H37C 0.9800
C38 H38A 0.9800
C38 H38B 0.9800
C38 H38C 0.9800
C39 C40 1.514(7)
C39 C41 1.527(7)
C39 H39 1.0000
C40 H40A 0.9800
C40 H40B 0.9800
C40 H40C 0.9800
C41 H41A 0.9800
C41 H41B 0.9800
C41 H41C 0.9800
C42 C44 1.526(10)
C42 C43 1.534(7)
C42 H42 1.0000
C43 H43A 0.9800
C43 H43B 0.9800
C43 H43C 0.9800
C44 H44A 0.9800
C44 H44B 0.9800
C44 H44C 0.9800
C45 C47 1.521(7)
C45 C46 1.521(6)
C45 H45 1.0000
C46 H46A 0.9800
C46 H46B 0.9800
C46 H46C 0.9800
C47 H47A 0.9800
C47 H47B 0.9800
C47 H47C 0.9800
C48 C49 1.517(7)
C48 C50 1.522(6)
C48 H48 1.0000
C49 H49A 0.9800
C49 H49B 0.9800
C49 H49C 0.9800
C50 H50A 0.9800
C50 H50B 0.9800
C50 H50C 0.9800
C51 C53 1.523(6)
C51 C52 1.535(6)
C51 H51 1.0000
C52 H52A 0.9800
C52 H52B 0.9800
C52 H52C 0.9800
C53 H53A 0.9800
C53 H53B 0.9800
C53 H53C 0.9800
C54 C56 1.526(6)
C54 C55 1.526(6)
C54 H54 1.0000
C55 H55A 0.9800
C55 H55B 0.9800
C55 H55C 0.9800
C56 H56A 0.9800
C56 H56B 0.9800
C56 H56C 0.9800
